data_7006405
loop_
_publ_author_name
'Sa\~nudo, E Carolina'
'Smith, Andrew A.'
'Mason, Pamela V.'
'Helliwell, Madeleine'
'Arom\'i, Guillem'
'Winpenny, Richard E. P.'

_publ_section_title
;
 Polynuclear vanadium complexes from thermal decomposition of
 [V3O(O2CPh)6(H2O)3]Cl.
;
_journal_issue 16
_journal_name_full 'Dalton transactions (Cambridge, England : 2003)'
_journal_page_first 1981
_journal_page_last 1987
_journal_paper_doi 10.1039/b510105k
_journal_year 2006
_chemical_formula_sum 'C11 H18 O8 V2'
_chemical_formula_weight 380.13
_chemical_name_systematic
;
?
;
_space_group_IT_number 2
_symmetry_cell_setting triclinic
_symmetry_space_group_name_Hall '-P 1'
_symmetry_space_group_name_H-M 'P -1'
_atom_sites_solution_hydrogens geom
_atom_sites_solution_primary direct
_atom_sites_solution_secondary difmap
_audit_creation_method
;
CrysAlis RED, Oxford Diffraction Ltd.,
Version 1.171.pre23_9 beta (release 18.06.2004 CrysAlis171 .NET)
(compiled Jun 18 2004,12:34:04)
;
_cell_angle_alpha 71.69(3)
_cell_angle_beta 69.23(3)
_cell_angle_gamma 80.42(3)
_cell_formula_units_Z 2
_cell_length_a 8.269(3)
_cell_length_b 10.410(4)
_cell_length_c 10.932(3)
_cell_measurement_reflns_used 3550
_cell_measurement_temperature 100(2)
_cell_measurement_theta_max 31.9431
_cell_measurement_theta_min 2.7772
_cell_volume 833.7(5)
_computing_cell_refinement
;
CrysAlis RED, Oxford Diffraction Ltd.,
Version 1.171.pre23_9 beta (release 18.06.2004 CrysAlis171 .NET)
(compiled Jun 18 2004,12:34:04)
;
_computing_data_collection
;
CrysAlis CCD, Oxford Diffraction Ltd.,
Version 1.171.pre23_9 beta (release 18.06.2004 CrysAlis171 .NET)
(compiled Jun 18 2004,12:34:04)
;
_computing_data_reduction
;
CrysAlis RED, Oxford Diffraction Ltd.,
Version 1.171.pre23_9 beta (release 18.06.2004 CrysAlis171 .NET)
(compiled Jun 18 2004,12:34:04)
;
_computing_structure_refinement 'SHELXL-97 (Sheldrick, 1997)'
_computing_structure_solution 'SHELXS-97 (Sheldrick, 1990)'
_diffrn_ambient_temperature 100(2)
_diffrn_detector_area_resol_mean 8.3367
_diffrn_measured_fraction_theta_full 0.998
_diffrn_measured_fraction_theta_max 0.900
_diffrn_measurement_device_type 'Oxford Diffraction XCalibur 2'
_diffrn_measurement_method 'phi and omega'
_diffrn_radiation_monochromator graphite
_diffrn_radiation_source 'Enhance (Mo) X-ray Source'
_diffrn_radiation_type MoK\a
_diffrn_radiation_wavelength 0.71073
_diffrn_reflns_av_R_equivalents 0.0481
_diffrn_reflns_av_sigmaI/netI 0.0800
_diffrn_reflns_limit_h_max 11
_diffrn_reflns_limit_h_min -12
_diffrn_reflns_limit_k_max 15
_diffrn_reflns_limit_k_min -15
_diffrn_reflns_limit_l_max 16
_diffrn_reflns_limit_l_min -14
_diffrn_reflns_number 8848
_diffrn_reflns_theta_full 25.00
_diffrn_reflns_theta_max 31.96
_diffrn_reflns_theta_min 2.99
_exptl_absorpt_coefficient_mu 1.151
_exptl_absorpt_correction_T_max 0.88538
_exptl_absorpt_correction_T_min 0.70008
_exptl_absorpt_correction_type 'numeric analytical'
_exptl_absorpt_process_details
;
CrysAlis RED, Oxford Diffraction Ltd.,
Version 1.171.pre23_9 beta (release 18.06.2004 CrysAlis171 .NET)
(compiled Jun 18 2004,12:34:04)
Analytical numeric absorption correction using a multifaceted crystal
model based on expressions derived by R.C. Clark & J.S. Reid.
;
_exptl_crystal_colour blue
_exptl_crystal_density_diffrn 1.514
_exptl_crystal_density_method 'not measured'
_exptl_crystal_description BLOCK
_exptl_crystal_F_000 388
_exptl_crystal_size_max 0.21015
_exptl_crystal_size_mid 0.14491
_exptl_crystal_size_min 0.04276
_refine_diff_density_max 1.138
_refine_diff_density_min -1.147
_refine_diff_density_rms 0.245
_refine_ls_extinction_method none
_refine_ls_goodness_of_fit_ref 1.006
_refine_ls_hydrogen_treatment constr
_refine_ls_matrix_type full
_refine_ls_number_parameters 216
_refine_ls_number_reflns 5201
_refine_ls_number_restraints 7
_refine_ls_restrained_S_all 1.008
_refine_ls_R_factor_all 0.0666
_refine_ls_R_factor_gt 0.0461
_refine_ls_shift/su_max 0.001
_refine_ls_shift/su_mean 0.000
_refine_ls_structure_factor_coef Fsqd
_refine_ls_weighting_details 'calc w=1/[\s^2^(Fo^2^)+(0.0756P)^2^+0.0000P] where P=(Fo^2^+2Fc^2^)/3'
_refine_ls_weighting_scheme calc
_refine_ls_wR_factor_gt 0.1220
_refine_ls_wR_factor_ref 0.1402
_reflns_number_gt 3577
_reflns_number_total 5201
_reflns_threshold_expression >2sigma(I)
_cod_data_source_file b510105k.txt
_cod_data_source_block orepw112p1bfinal
_cod_depositor_comments
;
The following automatic conversions were performed:
'_symmetry_cell_setting' value 'Triclinic' changed to 'triclinic'
according to '/home/saulius/struct/CIF-dictionaries/cif_core.dic'
dictionary named 'cif_core.dic' version 2.4.1 from 2010-06-29.

Automatic conversion script
Id: cif_fix_enum 1527 2010-12-29 10:47:43Z saulius 
;
_cod_original_sg_symbol_H-M P-1
_cod_database_code 7006405

loop_
_symmetry_equiv_pos_as_xyz
'x, y, z'
'-x, -y, -z'

loop_
_atom_site_label
_atom_site_type_symbol
_atom_site_fract_x
_atom_site_fract_y
_atom_site_fract_z
_atom_site_U_iso_or_equiv
_atom_site_adp_type
_atom_site_occupancy
_atom_site_symmetry_multiplicity
_atom_site_calc_flag
_atom_site_refinement_flags
_atom_site_disorder_assembly
_atom_site_disorder_group
V1 V 1.13406(5) 0.02867(5) 0.07333(4) 0.01166(12) Uani 1 1 d . . .
V2 V 0.74590(5) -0.05145(5) 0.24529(4) 0.01194(12) Uani 1 1 d . . .
O3 O 0.6540(2) -0.1576(2) 0.38561(19) 0.0177(4) Uani 1 1 d . . .
O5 O 0.9900(2) -0.10301(19) 0.23411(18) 0.0128(4) Uani 1 1 d . . .
O4 O 1.3148(2) -0.0166(2) 0.10412(19) 0.0179(4) Uani 1 1 d . . .
O8 O 0.5207(2) 0.0510(2) 0.2131(2) 0.0166(4) Uani 1 1 d . . .
O7 O 0.7760(2) -0.15365(19) 0.11015(18) 0.0140(4) Uani 1 1 d . . .
O6 O 1.1298(2) -0.08467(18) -0.04146(18) 0.0117(4) Uani 1 1 d . . .
O1 O 1.0395(2) 0.1696(2) 0.17717(18) 0.0146(4) Uani 1 1 d . . .
O2 O 0.7707(2) 0.1074(2) 0.30627(19) 0.0147(4) Uani 1 1 d . . .
C2 C 0.8682(3) 0.2959(3) 0.3273(3) 0.0136(5) Uani 1 1 d . . .
C8 C 1.0341(4) -0.1452(3) 0.3565(3) 0.0181(6) Uani 1 1 d . . .
H8A H 1.1540 -0.1768 0.3366 0.027 Uiso 1 1 calc R . .
H8B H 0.9634 -0.2172 0.4209 0.027 Uiso 1 1 calc R . .
H8C H 1.0146 -0.0701 0.3942 0.027 Uiso 1 1 calc R . .
C5 C 0.8150(4) 0.5095(3) 0.4429(3) 0.0238(6) Uani 1 1 d . . .
H5 H 0.7974 0.5812 0.4807 0.029 Uiso 1 1 calc R . .
C7 C 0.9906(4) 0.3923(3) 0.2780(3) 0.0185(6) Uani 1 1 d . . .
H7 H 1.0914 0.3854 0.2064 0.022 Uiso 1 1 calc R . .
C6 C 0.9632(4) 0.4977(3) 0.3347(3) 0.0236(6) Uani 1 1 d . . .
H6 H 1.0452 0.5623 0.3001 0.028 Uiso 1 1 calc R . .
C1 C 0.8948(3) 0.1825(3) 0.2662(3) 0.0133(5) Uani 1 1 d . . .
C3 C 0.7188(3) 0.3073(3) 0.4360(3) 0.0166(5) Uani 1 1 d . . .
H3 H 0.6357 0.2438 0.4697 0.020 Uiso 1 1 calc R . .
C11 C 0.3856(4) 0.0887(4) 0.3232(3) 0.0257(7) Uani 1 1 d . . .
H11A H 0.3360 0.0086 0.3909 0.039 Uiso 1 1 calc R . .
H11B H 0.2976 0.1453 0.2897 0.039 Uiso 1 1 calc R . .
H11C H 0.4327 0.1374 0.3629 0.039 Uiso 1 1 calc R . .
C10 C 0.6798(4) -0.2645(3) 0.1339(3) 0.0200(6) Uani 1 1 d . . .
H10A H 0.5632 -0.2326 0.1363 0.030 Uiso 1 1 calc R . .
H10B H 0.6784 -0.3285 0.2194 0.030 Uiso 1 1 calc R . .
H10C H 0.7326 -0.3076 0.0621 0.030 Uiso 1 1 calc R . .
C4 C 0.6940(4) 0.4126(3) 0.4935(3) 0.0201(6) Uani 1 1 d . . .
H4 H 0.5951 0.4186 0.5669 0.024 Uiso 1 1 calc R . .
C9 C 1.1817(4) -0.2259(3) 0.0044(3) 0.0168(5) Uani 1 1 d . . .
H9A H 1.2580 -0.2356 0.0559 0.025 Uiso 1 1 calc R . .
H9B H 1.2406 -0.2605 -0.0729 0.025 Uiso 1 1 calc R . .
H9C H 1.0810 -0.2758 0.0607 0.025 Uiso 1 1 calc R . .
C2S C 0.4205(11) 0.4023(16) 0.1063(9) 0.234(8) Uani 1 1 d DU . .
H2S1 H 0.3529 0.3245 0.1558 0.352 Uiso 1 1 calc R . .
H2S2 H 0.5266 0.3768 0.0433 0.352 Uiso 1 1 calc R . .
H2S3 H 0.3561 0.4713 0.0571 0.352 Uiso 1 1 calc R . .
O2S O 0.4595(15) 0.4535(14) 0.1999(13) 0.335(7) Uani 1 1 d DU . .
H8 H 0.483(5) 0.030(4) 0.176(4) 0.023(10) Uiso 1 1 d . . .

loop_
_atom_site_aniso_label
_atom_site_aniso_U_11
_atom_site_aniso_U_22
_atom_site_aniso_U_33
_atom_site_aniso_U_23
_atom_site_aniso_U_13
_atom_site_aniso_U_12
V1 0.0068(2) 0.0191(2) 0.0099(2) -0.00477(18) -0.00205(16) -0.00319(16)
V2 0.0081(2) 0.0180(2) 0.0099(2) -0.00417(18) -0.00134(16) -0.00430(17)
O3 0.0154(9) 0.0217(10) 0.0145(9) -0.0047(8) -0.0011(7) -0.0058(8)
O5 0.0106(8) 0.0180(9) 0.0104(8) -0.0023(7) -0.0051(7) -0.0016(7)
O4 0.0105(9) 0.0304(11) 0.0152(9) -0.0084(9) -0.0039(7) -0.0035(8)
O8 0.0089(9) 0.0308(12) 0.0141(10) -0.0114(9) -0.0030(7) -0.0034(8)
O7 0.0116(9) 0.0185(10) 0.0126(9) -0.0054(8) -0.0015(7) -0.0062(7)
O6 0.0086(8) 0.0148(9) 0.0116(9) -0.0032(7) -0.0036(7) -0.0009(7)
O1 0.0095(8) 0.0219(10) 0.0131(9) -0.0063(8) -0.0018(7) -0.0040(7)
O2 0.0104(9) 0.0211(10) 0.0138(9) -0.0074(8) -0.0022(7) -0.0035(7)
C2 0.0130(12) 0.0166(13) 0.0122(12) -0.0032(10) -0.0055(10) -0.0016(10)
C8 0.0182(13) 0.0234(14) 0.0137(13) -0.0003(11) -0.0089(10) -0.0044(11)
C5 0.0309(16) 0.0184(14) 0.0250(16) -0.0082(12) -0.0114(13) 0.0006(12)
C7 0.0169(13) 0.0196(14) 0.0168(13) -0.0037(11) -0.0017(11) -0.0062(11)
C6 0.0249(15) 0.0205(15) 0.0239(15) -0.0031(12) -0.0054(12) -0.0089(12)
C1 0.0132(12) 0.0181(13) 0.0098(11) -0.0030(10) -0.0059(9) -0.0010(10)
C3 0.0107(12) 0.0205(14) 0.0174(13) -0.0038(11) -0.0044(10) -0.0007(10)
C11 0.0141(14) 0.044(2) 0.0232(15) -0.0186(15) -0.0063(12) 0.0054(13)
C10 0.0204(14) 0.0208(14) 0.0201(14) -0.0068(12) -0.0025(11) -0.0109(11)
C4 0.0167(13) 0.0241(15) 0.0201(14) -0.0093(12) -0.0066(11) 0.0053(11)
C9 0.0167(13) 0.0181(13) 0.0156(13) -0.0027(11) -0.0074(10) 0.0002(11)
C2S 0.085(6) 0.51(3) 0.101(7) -0.084(11) 0.004(5) -0.089(11)
O2S 0.346(15) 0.430(17) 0.339(15) -0.261(14) -0.082(11) -0.083(13)

loop_
_atom_type_symbol
_atom_type_description
_atom_type_scat_dispersion_real
_atom_type_scat_dispersion_imag
_atom_type_scat_source
C C 0.0033 0.0016 'International Tables Vol C Tables 4.2.6.8 and 6.1.1.4'
H H 0.0000 0.0000 'International Tables Vol C Tables 4.2.6.8 and 6.1.1.4'
O O 0.0106 0.0060 'International Tables Vol C Tables 4.2.6.8 and 6.1.1.4'
V V 0.3005 0.5294 'International Tables Vol C Tables 4.2.6.8 and 6.1.1.4'

loop_
_geom_angle_atom_site_label_1
_geom_angle_atom_site_label_2
_geom_angle_atom_site_label_3
_geom_angle
_geom_angle_site_symmetry_1
_geom_angle_site_symmetry_3
_geom_angle_publ_flag
O4 V1 O7 98.16(9) . 2_755 ?
O4 V1 O5 97.32(9) . . ?
O7 V1 O5 162.39(8) 2_755 . ?
O4 V1 O6 104.83(10) . . ?
O7 V1 O6 79.31(8) 2_755 . ?
O5 V1 O6 88.65(8) . . ?
O4 V1 O1 99.82(9) . . ?
O7 V1 O1 97.82(8) 2_755 . ?
O5 V1 O1 87.75(8) . . ?
O6 V1 O1 155.34(8) . . ?
O4 V1 O6 176.73(8) . 2_755 ?
O7 V1 O6 85.11(8) 2_755 2_755 ?
O5 V1 O6 79.44(7) . 2_755 ?
O6 V1 O6 75.62(8) . 2_755 ?
O1 V1 O6 79.74(7) . 2_755 ?
O3 V2 O5 99.47(10) . . ?
O3 V2 O7 101.89(10) . . ?
O5 V2 O7 88.61(8) . . ?
O3 V2 O2 102.66(9) . . ?
O5 V2 O2 86.06(8) . . ?
O7 V2 O2 155.41(8) . . ?
O3 V2 O8 96.57(10) . . ?
O5 V2 O8 163.49(8) . . ?
O7 V2 O8 91.89(9) . . ?
O2 V2 O8 86.66(8) . . ?
O3 V2 O6 175.21(9) . 2_755 ?
O5 V2 O6 81.40(8) . 2_755 ?
O7 V2 O6 73.39(8) . 2_755 ?
O2 V2 O6 82.08(8) . 2_755 ?
O8 V2 O6 82.93(8) . 2_755 ?
C8 O5 V2 118.94(16) . . ?
C8 O5 V1 118.84(16) . . ?
V2 O5 V1 107.46(9) . . ?
C11 O8 V2 119.45(18) . . ?
C11 O8 H8 108(3) . . ?
V2 O8 H8 119(3) . . ?
C10 O7 V1 121.56(17) . 2_755 ?
C10 O7 V2 125.04(16) . . ?
V1 O7 V2 107.46(9) 2_755 . ?
C9 O6 V1 115.06(16) . . ?
C9 O6 V2 124.63(16) . 2_755 ?
V1 O6 V2 99.37(8) . 2_755 ?
C9 O6 V1 118.71(15) . 2_755 ?
V1 O6 V1 104.38(8) . 2_755 ?
V2 O6 V1 90.24(7) 2_755 2_755 ?
C1 O1 V1 130.83(18) . . ?
C1 O2 V2 130.64(18) . . ?
C7 C2 C3 118.9(3) . . ?
C7 C2 C1 120.9(2) . . ?
C3 C2 C1 120.2(2) . . ?
O5 C8 H8A 109.5 . . ?
O5 C8 H8B 109.5 . . ?
H8A C8 H8B 109.5 . . ?
O5 C8 H8C 109.5 . . ?
H8A C8 H8C 109.5 . . ?
H8B C8 H8C 109.5 . . ?
C4 C5 C6 118.9(3) . . ?
C4 C5 H5 120.5 . . ?
C6 C5 H5 120.5 . . ?
C6 C7 C2 120.2(3) . . ?
C6 C7 H7 119.9 . . ?
C2 C7 H7 119.9 . . ?
C7 C6 C5 121.1(3) . . ?
C7 C6 H6 119.5 . . ?
C5 C6 H6 119.5 . . ?
O2 C1 O1 125.3(3) . . ?
O2 C1 C2 117.3(2) . . ?
O1 C1 C2 117.4(2) . . ?
C4 C3 C2 120.3(3) . . ?
C4 C3 H3 119.8 . . ?
C2 C3 H3 119.8 . . ?
O8 C11 H11A 109.5 . . ?
O8 C11 H11B 109.5 . . ?
H11A C11 H11B 109.5 . . ?
O8 C11 H11C 109.5 . . ?
H11A C11 H11C 109.5 . . ?
H11B C11 H11C 109.5 . . ?
O7 C10 H10A 109.5 . . ?
O7 C10 H10B 109.5 . . ?
H10A C10 H10B 109.5 . . ?
O7 C10 H10C 109.5 . . ?
H10A C10 H10C 109.5 . . ?
H10B C10 H10C 109.5 . . ?
C3 C4 C5 120.5(3) . . ?
C3 C4 H4 119.7 . . ?
C5 C4 H4 119.7 . . ?
O6 C9 H9A 109.5 . . ?
O6 C9 H9B 109.5 . . ?
H9A C9 H9B 109.5 . . ?
O6 C9 H9C 109.5 . . ?
H9A C9 H9C 109.5 . . ?
H9B C9 H9C 109.5 . . ?
O2S C2S H2S1 109.5 . . ?
O2S C2S H2S2 109.5 . . ?
H2S1 C2S H2S2 109.5 . . ?
O2S C2S H2S3 109.5 . . ?
H2S1 C2S H2S3 109.5 . . ?
H2S2 C2S H2S3 109.5 . . ?

loop_
_geom_bond_atom_site_label_1
_geom_bond_atom_site_label_2
_geom_bond_distance
_geom_bond_site_symmetry_2
_geom_bond_publ_flag
V1 O4 1.610(2) . ?
V1 O7 1.973(2) 2_755 ?
V1 O5 1.983(2) . ?
V1 O6 1.986(2) . ?
V1 O1 2.022(2) . ?
V1 O6 2.2825(19) 2_755 ?
V2 O3 1.593(2) . ?
V2 O5 1.9701(19) . ?
V2 O7 2.004(2) . ?
V2 O2 2.030(2) . ?
V2 O8 2.073(2) . ?
V2 O6 2.215(2) 2_755 ?
O5 C8 1.428(3) . ?
O8 C11 1.431(3) . ?
O8 H8 0.69(4) . ?
O7 C10 1.415(3) . ?
O7 V1 1.973(2) 2_755 ?
O6 C9 1.441(3) . ?
O6 V2 2.215(2) 2_755 ?
O6 V1 2.2825(19) 2_755 ?
O1 C1 1.265(3) . ?
O2 C1 1.261(3) . ?
C2 C7 1.391(4) . ?
C2 C3 1.397(4) . ?
C2 C1 1.481(4) . ?
C8 H8A 0.9600 . ?
C8 H8B 0.9600 . ?
C8 H8C 0.9600 . ?
C5 C4 1.385(4) . ?
C5 C6 1.388(4) . ?
C5 H5 0.9300 . ?
C7 C6 1.372(4) . ?
C7 H7 0.9300 . ?
C6 H6 0.9300 . ?
C3 C4 1.380(4) . ?
C3 H3 0.9300 . ?
C11 H11A 0.9600 . ?
C11 H11B 0.9600 . ?
C11 H11C 0.9600 . ?
C10 H10A 0.9600 . ?
C10 H10B 0.9600 . ?
C10 H10C 0.9600 . ?
C4 H4 0.9300 . ?
C9 H9A 0.9600 . ?
C9 H9B 0.9600 . ?
C9 H9C 0.9600 . ?
C2S O2S 1.438(8) . ?
C2S H2S1 0.9600 . ?
C2S H2S2 0.9600 . ?
C2S H2S3 0.9600 . ?

loop_
_geom_torsion_atom_site_label_1
_geom_torsion_atom_site_label_2
_geom_torsion_atom_site_label_3
_geom_torsion_atom_site_label_4
_geom_torsion
_geom_torsion_site_symmetry_1
_geom_torsion_site_symmetry_2
_geom_torsion_site_symmetry_3
_geom_torsion_site_symmetry_4
_geom_torsion_publ_flag
O3 V2 O5 C8 -35.9(2) . . . . ?
O7 V2 O5 C8 -137.67(19) . . . . ?
O2 V2 O5 C8 66.35(19) . . . . ?
O8 V2 O5 C8 130.4(3) . . . . ?
O6 V2 O5 C8 148.92(19) 2_755 . . . ?
O3 V2 O5 V1 -174.59(10) . . . . ?
O7 V2 O5 V1 83.59(10) . . . . ?
O2 V2 O5 V1 -72.39(10) . . . . ?
O8 V2 O5 V1 -8.4(3) . . . . ?
O6 V2 O5 V1 10.18(8) 2_755 . . . ?
O4 V1 O5 C8 30.9(2) . . . . ?
O7 V1 O5 C8 -177.8(2) 2_755 . . . ?
O6 V1 O5 C8 135.66(19) . . . . ?
O1 V1 O5 C8 -68.74(19) . . . . ?
O6 V1 O5 C8 -148.72(19) 2_755 . . . ?
O4 V1 O5 V2 169.67(10) . . . . ?
O7 V1 O5 V2 -39.0(3) 2_755 . . . ?
O6 V1 O5 V2 -85.55(10) . . . . ?
O1 V1 O5 V2 70.05(10) . . . . ?
O6 V1 O5 V2 -9.93(8) 2_755 . . . ?
O3 V2 O8 C11 45.4(2) . . . . ?
O5 V2 O8 C11 -121.0(3) . . . . ?
O7 V2 O8 C11 147.6(2) . . . . ?
O2 V2 O8 C11 -57.0(2) . . . . ?
O6 V2 O8 C11 -139.4(2) 2_755 . . . ?
O3 V2 O7 C10 20.9(2) . . . . ?
O5 V2 O7 C10 120.3(2) . . . . ?
O2 V2 O7 C10 -162.3(2) . . . . ?
O8 V2 O7 C10 -76.2(2) . . . . ?
O6 V2 O7 C10 -158.2(2) 2_755 . . . ?
O3 V2 O7 V1 173.87(9) . . . 2_755 ?
O5 V2 O7 V1 -86.74(10) . . . 2_755 ?
O2 V2 O7 V1 -9.3(2) . . . 2_755 ?
O8 V2 O7 V1 76.75(10) . . . 2_755 ?
O6 V2 O7 V1 -5.29(7) 2_755 . . 2_755 ?
O4 V1 O6 C9 44.80(18) . . . . ?
O7 V1 O6 C9 140.50(17) 2_755 . . . ?
O5 V1 O6 C9 -52.42(17) . . . . ?
O1 V1 O6 C9 -134.1(2) . . . . ?
O6 V1 O6 C9 -131.86(19) 2_755 . . . ?
O4 V1 O6 V2 -90.67(10) . . . 2_755 ?
O7 V1 O6 V2 5.03(7) 2_755 . . 2_755 ?
O5 V1 O6 V2 172.11(8) . . . 2_755 ?
O1 V1 O6 V2 90.48(19) . . . 2_755 ?
O6 V1 O6 V2 92.67(9) 2_755 . . 2_755 ?
O4 V1 O6 V1 176.66(9) . . . 2_755 ?
O7 V1 O6 V1 -87.64(9) 2_755 . . 2_755 ?
O5 V1 O6 V1 79.44(8) . . . 2_755 ?
O1 V1 O6 V1 -2.2(2) . . . 2_755 ?
O6 V1 O6 V1 0.0 2_755 . . 2_755 ?
O4 V1 O1 C1 -127.6(2) . . . . ?
O7 V1 O1 C1 132.6(2) 2_755 . . . ?
O5 V1 O1 C1 -30.6(2) . . . . ?
O6 V1 O1 C1 51.2(3) . . . . ?
O6 V1 O1 C1 49.1(2) 2_755 . . . ?
O3 V2 O2 C1 138.4(2) . . . . ?
O5 V2 O2 C1 39.5(2) . . . . ?
O7 V2 O2 C1 -38.4(3) . . . . ?
O8 V2 O2 C1 -125.6(2) . . . . ?
O6 V2 O2 C1 -42.3(2) 2_755 . . . ?
C3 C2 C7 C6 -0.8(4) . . . . ?
C1 C2 C7 C6 179.2(3) . . . . ?
C2 C7 C6 C5 0.9(5) . . . . ?
C4 C5 C6 C7 0.0(5) . . . . ?
V2 O2 C1 O1 -2.5(4) . . . . ?
V2 O2 C1 C2 176.81(16) . . . . ?
V1 O1 C1 O2 -3.0(4) . . . . ?
V1 O1 C1 C2 177.66(17) . . . . ?
C7 C2 C1 O2 -172.7(3) . . . . ?
C3 C2 C1 O2 7.3(4) . . . . ?
C7 C2 C1 O1 6.7(4) . . . . ?
C3 C2 C1 O1 -173.3(2) . . . . ?
C7 C2 C3 C4 -0.3(4) . . . . ?
C1 C2 C3 C4 179.8(2) . . . . ?
C2 C3 C4 C5 1.2(4) . . . . ?
C6 C5 C4 C3 -1.0(4) . . . . ?
